data_7700499
loop_
_publ_author_name
'Mr\'ozek, Ond\<rej'
'Dost\'al, Libor'
'C\'isa\<rov\'a, Ivana'
'Honz\'i\<cek, Jan'
'Vinkl\'arek, Jarom\'ir'

_publ_section_title
;
 Propene complexes of molybdenum and tungsten stabilized by intramolecular
 coordination of the 1-(quinol-8-yl)indenyl ligand.
;
_journal_issue 32
_journal_name_full 'Dalton transactions (Cambridge, England : 2003)'
_journal_page_first 12210
_journal_page_last 12218
_journal_paper_doi 10.1039/c9dt02229e
_journal_volume 48
_journal_year 2019
_chemical_absolute_configuration unk
_chemical_compound_source 'synthesized by the authors'
_chemical_formula_moiety 'C24 H18 N3 O2 W, B F4'
_chemical_formula_sum 'C24 H18 B F4 N3 O2 W'
_chemical_formula_weight 651.07
_space_group_crystal_system monoclinic
_space_group_IT_number 4
_space_group_name_Hall 'P 2yb'
_space_group_name_H-M_alt 'P 1 21 1'
_symmetry_space_group_name_Hall 'P 2yb'
_symmetry_space_group_name_H-M 'P 1 21 1'
_atom_sites_solution_hydrogens geom
_atom_sites_solution_primary direct
_audit_creation_method SHELXL-2018/3
_audit_update_record
;
2019-05-06 deposited with the CCDC.    2019-07-10 downloaded from the CCDC.
;
_cell_angle_alpha 90
_cell_angle_beta 90.2560(10)
_cell_angle_gamma 90
_cell_formula_units_Z 8
_cell_length_a 12.2756(5)
_cell_length_b 27.6227(11)
_cell_length_c 15.3654(6)
_cell_measurement_reflns_used 9046
_cell_measurement_temperature 150(2)
_cell_measurement_theta_max 27.5156
_cell_measurement_theta_min 2.2197
_cell_volume 5210.1(4)
_computing_cell_refinement 'SAINT V8.37A (Bruker AXS Inc., 2015)'
_computing_data_collection 'Bruker Instrument Service v2016.1.0.1'
_computing_data_reduction 'SAINT V8.37A (Bruker AXS Inc., 2015)'
_computing_structure_refinement 'SHELXL-2018/3 (Sheldrick, 2018)'
_computing_structure_solution 'XT, VERSION 2014/5'
_diffrn_ambient_temperature 150(2)
_diffrn_measured_fraction_theta_full 0.999
_diffrn_measured_fraction_theta_max 0.997
_diffrn_measurement_device_type 'NoniusKappa+Bruker APEX-II CCD'
_diffrn_measurement_method '\f and \w scans'
_diffrn_radiation_type MoK\a
_diffrn_radiation_wavelength 0.71073
_diffrn_reflns_av_R_equivalents 0.0270
_diffrn_reflns_av_unetI/netI 0.0513
_diffrn_reflns_Laue_measured_fraction_full 0.999
_diffrn_reflns_Laue_measured_fraction_max 0.997
_diffrn_reflns_limit_h_max 15
_diffrn_reflns_limit_h_min -15
_diffrn_reflns_limit_k_max 34
_diffrn_reflns_limit_k_min -35
_diffrn_reflns_limit_l_max 18
_diffrn_reflns_limit_l_min -19
_diffrn_reflns_number 42097
_diffrn_reflns_point_group_measured_fraction_full 0.993
_diffrn_reflns_point_group_measured_fraction_max 0.977
_diffrn_reflns_theta_full 25.242
_diffrn_reflns_theta_max 27.546
_diffrn_reflns_theta_min 0.737
_diffrn_source 'fine-focus sealed tube'
_exptl_absorpt_coefficient_mu 4.487
_exptl_absorpt_correction_T_max 0.50
_exptl_absorpt_correction_T_min 0.33
_exptl_absorpt_correction_type 'Numerical Mu From Formula'
_exptl_absorpt_process_details
;
SADABS-2014/5 - Bruker AXS area detector scaling and absorption correction
;
_exptl_crystal_colour 'dark red'
_exptl_crystal_density_diffrn 1.660
_exptl_crystal_description prism
_exptl_crystal_F_000 2512
_exptl_crystal_size_max 0.366
_exptl_crystal_size_mid 0.197
_exptl_crystal_size_min 0.178
_refine_diff_density_max 3.458
_refine_diff_density_min -1.464
_refine_diff_density_rms 0.131
_refine_ls_abs_structure_details
;
 Twinning involves inversion, so Flack parameter cannot be determined
;
_refine_ls_extinction_method none
_refine_ls_goodness_of_fit_ref 1.029
_refine_ls_hydrogen_treatment constr
_refine_ls_matrix_type full
_refine_ls_number_parameters 1269
_refine_ls_number_reflns 23451
_refine_ls_number_restraints 30
_refine_ls_restrained_S_all 1.031
_refine_ls_R_factor_all 0.0427
_refine_ls_R_factor_gt 0.0373
_refine_ls_shift/su_max 0.001
_refine_ls_shift/su_mean 0.000
_refine_ls_structure_factor_coef Fsqd
_refine_ls_weighting_details 'w=1/[\s^2^(Fo^2^)+(0.0552P)^2^] where P=(Fo^2^+2Fc^2^)/3'
_refine_ls_weighting_scheme calc
_refine_ls_wR_factor_gt 0.0920
_refine_ls_wR_factor_ref 0.0943
_reflns_Friedel_coverage 0.921
_reflns_Friedel_fraction_full 0.986
_reflns_Friedel_fraction_max 0.957
_reflns_number_gt 21424
_reflns_number_total 23451
_reflns_threshold_expression 'I > 2\s(I)'
_cod_data_source_file c9dt02229e2.cif
_cod_data_source_block jv160425w3_vinklarek_sq
_cod_depositor_comments 'Adding full bibliography for 7700495--7700499.cif.'
_cod_database_code 7700499
_shelx_shelxl_version_number 2018/3
_shelx_space_group_comment
;
The symmetry employed for this shelxl refinement is uniquely defined
by the following loop, which should always be used as a source of
symmetry information in preference to the above space-group names.
They are only intended as comments.
;
_shelx_estimated_absorpt_t_min 0.290
_shelx_estimated_absorpt_t_max 0.502

loop_
_space_group_symop_operation_xyz
'x, y, z'
'-x, y+1/2, -z'

loop_
_atom_site_label
_atom_site_type_symbol
_atom_site_fract_x
_atom_site_fract_y
_atom_site_fract_z
_atom_site_U_iso_or_equiv
_atom_site_adp_type
_atom_site_occupancy
_atom_site_site_symmetry_order
_atom_site_calc_flag
_atom_site_refinement_flags_posn
_atom_site_refinement_flags_adp
W1 W 0.46663(3) 0.245952 0.41022(2) 0.02413(9) Uani 1 1 d . .
W2 W -0.02379(4) 0.47579(2) 0.85331(3) 0.02741(10) Uani 1 1 d . .
W3 W 0.39406(3) 0.46546(2) 0.34685(2) 0.01999(9) Uani 1 1 d . .
W4 W 1.09761(3) 0.74959(2) 0.09136(2) 0.02493(9) Uani 1 1 d . .
C1A C 0.6393(9) 0.2168(4) 0.4534(7) 0.032(2) Uani 1 1 d . .
C1B C 0.1478(9) 0.5075(4) 0.8190(7) 0.032(2) Uani 1 1 d . .
C1C C 0.2275(8) 0.4998(3) 0.3056(6) 0.022(2) Uani 1 1 d . .
C1D C 1.2692(9) 0.7173(3) 0.0524(7) 0.026(2) Uani 1 1 d . .
C2A C 0.5456(9) 0.1898(4) 0.4856(7) 0.029(2) Uani 1 1 d . .
H2A H 0.517989 0.159756 0.465030 0.035 Uiso 1 1 calc R U
C2B C 0.0582(9) 0.5325(4) 0.7798(7) 0.034(3) Uani 1 1 d . .
H2B H 0.028561 0.562594 0.798020 0.041 Uiso 1 1 calc R U
C2C C 0.3229(8) 0.5229(3) 0.2690(6) 0.023(2) Uani 1 1 d . .
H2C H 0.356969 0.552123 0.287003 0.027 Uiso 1 1 calc R U
C2D C 1.1731(8) 0.6925(3) 0.0146(7) 0.024(2) Uani 1 1 d . .
H2D H 1.142483 0.662398 0.031830 0.029 Uiso 1 1 calc R U
C3A C 0.5057(12) 0.2184(4) 0.5540(7) 0.042(3) Uani 1 1 d . .
H3A H 0.433152 0.218053 0.575236 0.051 Uiso 1 1 calc R U
C3B C 0.0220(10) 0.5042(4) 0.7093(7) 0.037(3) Uani 1 1 d . .
H3B H -0.048884 0.504241 0.684261 0.044 Uiso 1 1 calc R U
C3C C 0.3540(10) 0.4916(4) 0.1997(6) 0.030(2) Uani 1 1 d . .
H3C H 0.424770 0.489090 0.175393 0.036 Uiso 1 1 calc R U
C3D C 1.1361(9) 0.7241(4) -0.0542(7) 0.031(2) Uani 1 1 d . .
H3D H 1.064281 0.726389 -0.077157 0.037 Uiso 1 1 calc R U
C4A C 0.5915(14) 0.2480(4) 0.5863(8) 0.055(4) Uani 1 1 d . .
C4B C 0.1161(10) 0.4744(4) 0.6817(7) 0.038(3) Uani 1 1 d . .
C4C C 0.2570(9) 0.4637(4) 0.1720(6) 0.028(2) Uani 1 1 d . .
C4D C 1.2316(10) 0.7518(4) -0.0814(6) 0.034(2) Uani 1 1 d . .
C5A C 0.6770(11) 0.2470(4) 0.5254(8) 0.047(3) Uani 1 1 d . .
C5B C 0.1948(9) 0.4762(4) 0.7462(7) 0.036(3) Uani 1 1 d . .
C5C C 0.1781(8) 0.4695(3) 0.2363(6) 0.025(2) Uani 1 1 d . .
C5D C 1.3122(9) 0.7478(4) -0.0191(7) 0.033(2) Uani 1 1 d . .
C6A C 0.7687(13) 0.2735(5) 0.5412(12) 0.064(5) Uani 1 1 d . .
H6A H 0.822710 0.271849 0.497242 0.077 Uiso 1 1 calc R U
C6B C 0.2922(11) 0.4519(5) 0.7401(9) 0.050(3) Uani 1 1 d . .
H6B H 0.346133 0.453556 0.784577 0.060 Uiso 1 1 calc R U
C6C C 0.0782(9) 0.4471(4) 0.2300(7) 0.029(2) Uani 1 1 d . .
H6C H 0.024544 0.450889 0.273837 0.034 Uiso 1 1 calc R U
C6D C 1.4113(10) 0.7728(4) -0.0260(8) 0.039(3) Uani 1 1 d . .
H6D H 1.464440 0.771682 0.019039 0.046 Uiso 1 1 calc R U
C7A C 0.7935(16) 0.3012(7) 0.6092(12) 0.078(5) Uani 1 1 d . U
H7A H 0.858293 0.319897 0.614111 0.093 Uiso 1 1 calc R U
C7B C 0.3072(13) 0.4241(5) 0.6635(11) 0.061(5) Uani 1 1 d . .
H7B H 0.372953 0.406401 0.656509 0.073 Uiso 1 1 calc R U
C17C C 0.0234(10) 0.5569(4) 0.4593(8) 0.041(3) Uani 1 1 d . .
H17C H -0.052046 0.564431 0.461232 0.049 Uiso 1 1 calc R U
C7D C 1.4287(12) 0.7999(4) -0.1041(9) 0.050(4) Uani 1 1 d . .
H7D H 1.495976 0.816175 -0.112581 0.060 Uiso 1 1 calc R U
C8A C 0.7165(14) 0.2996(6) 0.6692(11) 0.063(4) Uani 1 1 d . U
H8A H 0.731207 0.316089 0.722233 0.075 Uiso 1 1 calc R U
C8B C 0.2310(15) 0.4221(5) 0.6002(9) 0.061(5) Uani 1 1 d . .
H8B H 0.246009 0.403838 0.549287 0.074 Uiso 1 1 calc R U
C8C C 0.1353(12) 0.4141(4) 0.0948(8) 0.042(3) Uani 1 1 d . .
H8C H 0.119321 0.395185 0.044718 0.051 Uiso 1 1 calc R U
C8D C 1.3508(14) 0.8025(4) -0.1655(8) 0.051(4) Uani 1 1 d . .
H8D H 1.365426 0.820456 -0.216945 0.061 Uiso 1 1 calc R U
C9A C 0.6148(14) 0.2758(6) 0.6628(11) 0.064(4) Uani 1 1 d . U
H9A H 0.562893 0.278297 0.708236 0.077 Uiso 1 1 calc R U
C9B C 0.1298(14) 0.4460(5) 0.6066(8) 0.055(4) Uani 1 1 d . .
H9B H 0.074834 0.443178 0.563236 0.066 Uiso 1 1 calc R U
C9C C 0.2397(11) 0.4364(4) 0.1001(7) 0.038(3) Uani 1 1 d . .
H9C H 0.293417 0.432316 0.056388 0.045 Uiso 1 1 calc R U
C9D C 1.2462(14) 0.7796(4) -0.1572(8) 0.048(4) Uani 1 1 d . .
H9D H 1.190713 0.782941 -0.200072 0.058 Uiso 1 1 calc R U
C10A C 0.6980(9) 0.2001(4) 0.3782(9) 0.035(3) Uani 1 1 d . .
C10B C 0.2033(10) 0.5248(4) 0.8967(8) 0.034(3) Uani 1 1 d . .
C10C C 0.1746(9) 0.5215(4) 0.3823(7) 0.028(2) Uani 1 1 d . .
C10D C 1.3252(8) 0.6972(3) 0.1277(7) 0.027(2) Uani 1 1 d . .
C11A C 0.6404(9) 0.1885(3) 0.3035(8) 0.031(2) Uani 1 1 d . .
C11B C 0.1376(9) 0.5364(3) 0.9688(7) 0.028(2) Uani 1 1 d . .
C11C C 0.2412(8) 0.5319(3) 0.4557(6) 0.022(2) Uani 1 1 d . .
C11D C 1.2618(9) 0.6865(3) 0.2020(7) 0.027(2) Uani 1 1 d . .
C12A C 0.4728(12) 0.1881(4) 0.2323(8) 0.043(3) Uani 1 1 d . .
H12A H 0.396631 0.194017 0.231282 0.052 Uiso 1 1 calc R U
C12B C -0.0344(11) 0.5367(4) 1.0301(8) 0.040(3) Uani 1 1 d . .
H12B H -0.110217 0.530302 1.025777 0.048 Uiso 1 1 calc R U
C12C C 0.4127(10) 0.5294(4) 0.5204(7) 0.030(2) Uani 1 1 d . .
H12C H 0.487260 0.520324 0.517664 0.036 Uiso 1 1 calc R U
C12D C 1.0934(10) 0.6890(4) 0.2670(7) 0.032(3) Uani 1 1 d . .
H12D H 1.018539 0.697650 0.265355 0.039 Uiso 1 1 calc R U
C13A C 0.5239(13) 0.1661(5) 0.1574(10) 0.057(4) Uani 1 1 d . U
H13A H 0.480913 0.158698 0.107578 0.069 Uiso 1 1 calc R U
C13B C 0.0049(13) 0.5603(4) 1.1044(8) 0.047(3) Uani 1 1 d . .
H13B H -0.043916 0.568989 1.149544 0.057 Uiso 1 1 calc R U
C13C C 0.3776(10) 0.5550(4) 0.5926(7) 0.033(2) Uani 1 1 d . .
H13C H 0.427116 0.562516 0.638276 0.039 Uiso 1 1 calc R U
C13D C 1.1304(13) 0.6638(4) 0.3403(8) 0.045(3) Uani 1 1 d . .
H13D H 1.082178 0.656096 0.386487 0.054 Uiso 1 1 calc R U
C14A C 0.6274(11) 0.1562(5) 0.1569(9) 0.045(3) Uani 1 1 d . U
H14A H 0.659694 0.141710 0.107272 0.054 Uiso 1 1 calc R U
C14B C 0.1129(13) 0.5709(4) 1.1123(8) 0.045(3) Uani 1 1 d . .
H14B H 0.140545 0.586138 1.163197 0.054 Uiso 1 1 calc R U
C14C C 0.2726(10) 0.5691(4) 0.5977(7) 0.033(2) Uani 1 1 d . .
H14C H 0.248537 0.586830 0.646923 0.040 Uiso 1 1 calc R U
C14D C 1.2332(13) 0.6511(4) 0.3437(8) 0.047(4) Uani 1 1 d . .
H14D H 1.259539 0.634192 0.393342 0.057 Uiso 1 1 calc R U
C15A C 0.6907(12) 0.1672(4) 0.2301(10) 0.048(4) Uani 1 1 d . .
C15B C 0.1830(11) 0.5585(4) 1.0428(8) 0.041(3) Uani 1 1 d . .
C15C C 0.1967(9) 0.5574(3) 0.5289(6) 0.026(2) Uani 1 1 d . .
C15D C 1.3075(10) 0.6621(4) 0.2737(8) 0.033(3) Uani 1 1 d . .
C16A C 0.8054(15) 0.1597(5) 0.2341(14) 0.075(6) Uani 1 1 d . .
H16A H 0.841624 0.144778 0.186687 0.090 Uiso 1 1 calc R U
C16B C 0.2960(12) 0.5673(4) 1.0451(9) 0.049(4) Uani 1 1 d . .
H16B H 0.327899 0.582916 1.094055 0.058 Uiso 1 1 calc R U
C16C C 0.0860(9) 0.5694(4) 0.5284(7) 0.034(3) Uani 1 1 d . .
H16C H 0.055012 0.586105 0.576287 0.041 Uiso 1 1 calc R U
C16D C 1.4175(11) 0.6505(4) 0.2710(9) 0.042(3) Uani 1 1 d . .
H16D H 1.450512 0.633841 0.318390 0.050 Uiso 1 1 calc R U
C17A C 0.8623(14) 0.1736(6) 0.3037(15) 0.081(7) Uani 1 1 d . .
H17A H 0.939326 0.170297 0.303934 0.097 Uiso 1 1 calc R U
C17B C 0.3593(11) 0.5533(5) 0.9771(10) 0.051(4) Uani 1 1 d . .
H17B H 0.435930 0.557544 0.980929 0.062 Uiso 1 1 calc R U
C17D C 1.4764(11) 0.6627(4) 0.2026(10) 0.051(4) Uani 1 1 d . .
H17D H 1.552237 0.655859 0.203545 0.061 Uiso 1 1 calc R U
C18A C 0.8107(11) 0.1928(5) 0.3758(11) 0.057(4) Uani 1 1 d . .
H18A H 0.853215 0.201232 0.425371 0.068 Uiso 1 1 calc R U
C18B C 0.3148(10) 0.5331(4) 0.9022(9) 0.042(3) Uani 1 1 d . .
H18B H 0.360530 0.524869 0.854727 0.050 Uiso 1 1 calc R U
C18C C 0.0628(9) 0.5338(4) 0.3857(8) 0.033(2) Uani 1 1 d . .
H18C H 0.015535 0.526344 0.338420 0.040 Uiso 1 1 calc R U
C18D C 1.4332(10) 0.6849(4) 0.1298(8) 0.041(3) Uani 1 1 d . .
H18D H 1.478356 0.691745 0.081279 0.049 Uiso 1 1 calc R U
C19A C 0.5705(9) 0.2985(4) 0.3928(7) 0.028(2) Uani 1 1 d . .
C19B C 0.0824(10) 0.4224(4) 0.8700(6) 0.032(3) Uani 1 1 d . .
C19C C 0.4378(9) 0.4151(4) 0.2635(7) 0.032(2) Uani 1 1 d . .
C19D C 1.2036(10) 0.8012(4) 0.1078(7) 0.034(3) Uani 1 1 d . .
C20A C 0.4107(11) 0.2931(4) 0.4969(8) 0.041(3) Uani 1 1 d . .
C20B C -0.0725(11) 0.4283(5) 0.7655(8) 0.045(3) Uani 1 1 d . .
C20C C 0.2814(9) 0.4166(4) 0.3681(7) 0.025(2) Uani 1 1 d . .
C20D C 1.0454(10) 0.7971(4) 0.0055(8) 0.037(3) Uani 1 1 d . .
C21A C 0.2529(11) 0.1739(5) 0.4284(9) 0.045(3) Uani 1 1 d . .
C21B C -0.1823(10) 0.4264(4) 0.9997(9) 0.040(3) Uani 1 1 d . .
C21C C 0.6256(11) 0.5271(5) 0.3294(8) 0.042(3) Uani 1 1 d . .
C21D C 0.9456(13) 0.7988(5) 0.2412(9) 0.051(4) Uani 1 1 d . .
C22A C 0.1506(12) 0.1489(6) 0.4392(12) 0.069(5) Uani 1 1 d . .
H22A H 0.092039 0.172566 0.447128 0.103 Uiso 1 1 calc R U
H22B H 0.154800 0.127784 0.490392 0.103 Uiso 1 1 calc R U
H22C H 0.135412 0.129275 0.387364 0.103 Uiso 1 1 calc R U
C22B C -0.2522(13) 0.4052(5) 1.0642(10) 0.060(4) Uani 1 1 d . .
H22D H -0.319775 0.423922 1.068059 0.091 Uiso 1 1 calc R U
H22E H -0.215168 0.405302 1.120807 0.091 Uiso 1 1 calc R U
H22F H -0.269362 0.371743 1.047582 0.091 Uiso 1 1 calc R U
C22C C 0.7321(13) 0.5484(6) 0.3245(10) 0.067(5) Uani 1 1 d . .
H22G H 0.756113 0.558066 0.382913 0.100 Uiso 1 1 calc R U
H22H H 0.729454 0.576973 0.286699 0.100 Uiso 1 1 calc R U
H22I H 0.783465 0.524797 0.300592 0.100 Uiso 1 1 calc R U
C22D C 0.8778(15) 0.8199(6) 0.3104(12) 0.086(6) Uani 1 1 d . .
H22J H 0.800626 0.815382 0.295803 0.129 Uiso 1 1 calc R U
H22K H 0.893556 0.854545 0.315596 0.129 Uiso 1 1 calc R U
H22L H 0.893995 0.803774 0.365765 0.129 Uiso 1 1 calc R U
C23A C 0.3093(11) 0.2928(4) 0.2600(9) 0.044(3) Uani 1 1 d . .
C23B C -0.2397(12) 0.5443(5) 0.8284(8) 0.044(3) Uani 1 1 d . .
C23C C 0.5450(10) 0.4175(4) 0.5007(8) 0.037(3) Uani 1 1 d . .
C23D C 0.8784(10) 0.6794(5) 0.0762(8) 0.040(3) Uani 1 1 d . .
C24A C 0.2368(14) 0.3138(5) 0.1924(11) 0.068(5) Uani 1 1 d . .
H24A H 0.186074 0.336612 0.219666 0.102 Uiso 1 1 calc R U
H24B H 0.195570 0.287893 0.163849 0.102 Uiso 1 1 calc R U
H24C H 0.280744 0.330950 0.149125 0.102 Uiso 1 1 calc R U
C24B C -0.3367(14) 0.5713(7) 0.8120(11) 0.080(6) Uani 1 1 d . .
H24D H -0.351673 0.571769 0.749302 0.120 Uiso 1 1 calc R U
H24E H -0.327363 0.604510 0.833091 0.120 Uiso 1 1 calc R U
H24F H -0.397899 0.556075 0.842345 0.120 Uiso 1 1 calc R U
C24C C 0.6106(14) 0.3962(5) 0.5682(9) 0.062(4) Uani 1 1 d . .
H24G H 0.575105 0.366804 0.589684 0.093 Uiso 1 1 calc R U
H24H H 0.619029 0.419346 0.616190 0.093 Uiso 1 1 calc R U
H24I H 0.682479 0.388018 0.544959 0.093 Uiso 1 1 calc R U
C24D C 0.7781(12) 0.6508(7) 0.0647(11) 0.069(5) Uani 1 1 d . .
H24J H 0.717753 0.672424 0.049255 0.104 Uiso 1 1 calc R U
H24K H 0.761240 0.633947 0.119093 0.104 Uiso 1 1 calc R U
H24L H 0.788718 0.627066 0.018134 0.104 Uiso 1 1 calc R U
C7C C 0.0586(12) 0.4181(4) 0.1553(9) 0.047(3) Uani 1 1 d . .
H7C H -0.008940 0.401701 0.148466 0.057 Uiso 1 1 calc R U
N1A N 0.5291(8) 0.1998(3) 0.3009(5) 0.0285(19) Uani 1 1 d . .
N1B N 0.0307(8) 0.5228(3) 0.9646(6) 0.0288(19) Uani 1 1 d . .
N1C N 0.3469(7) 0.5168(3) 0.4541(5) 0.0179(16) Uani 1 1 d . .
N1D N 1.1521(7) 0.7016(3) 0.2013(5) 0.0270(19) Uani 1 1 d . .
N2A N 0.3276(8) 0.1975(4) 0.4180(7) 0.037(2) Uani 1 1 d . .
N2B N -0.1270(8) 0.4437(3) 0.9490(6) 0.036(2) Uani 1 1 d . .
N2C N 0.5439(7) 0.5074(3) 0.3335(6) 0.0265(19) Uani 1 1 d . .
N2D N 0.9996(8) 0.7823(3) 0.1898(6) 0.037(2) Uani 1 1 d . .
N3A N 0.3667(8) 0.2773(3) 0.3116(6) 0.036(2) Uani 1 1 d . .
N3B N -0.1637(8) 0.5231(4) 0.8402(6) 0.035(2) Uani 1 1 d . .
N3C N 0.4899(8) 0.4317(3) 0.4483(6) 0.030(2) Uani 1 1 d . .
N3D N 0.9539(9) 0.7012(4) 0.0821(6) 0.035(2) Uani 1 1 d . .
O1A O 0.6290(7) 0.3313(3) 0.3873(5) 0.0399(19) Uani 1 1 d . .
O1B O 0.1397(9) 0.3904(3) 0.8756(5) 0.050(3) Uani 1 1 d . .
O1C O 0.4567(8) 0.3849(3) 0.2140(6) 0.048(2) Uani 1 1 d . .
O1D O 1.2606(9) 0.8344(3) 0.1137(5) 0.052(3) Uani 1 1 d . .
O2A O 0.3819(10) 0.3218(3) 0.5458(7) 0.061(3) Uani 1 1 d . .
O2B O -0.0959(9) 0.3986(4) 0.7152(6) 0.062(3) Uani 1 1 d . .
O2C O 0.2177(8) 0.3864(3) 0.3781(5) 0.045(2) Uani 1 1 d . .
O2D O 1.0238(10) 0.8268(4) -0.0462(6) 0.065(3) Uani 1 1 d . .
B1 B 0.1377(13) 0.1772(8) 0.1736(10) 0.053(4) Uani 1 1 d . .
B2 B -0.3589(12) 0.5344(7) 1.0814(11) 0.051(4) Uani 1 1 d . .
B3 B 0.796(2) 0.6835(9) 0.3170(14) 0.084(8) Uani 1 1 d . .
B4 B -0.298(2) 0.5297(8) 0.5844(14) 0.086(8) Uani 1 1 d . .
F11 F 0.1523(15) 0.1576(9) 0.2489(9) 0.213(11) Uani 1 1 d . .
F12 F 0.0801(9) 0.2174(5) 0.1937(10) 0.119(5) Uani 1 1 d . .
F13 F 0.0737(9) 0.1477(4) 0.1241(8) 0.089(3) Uani 1 1 d . .
F14 F 0.2307(9) 0.1859(6) 0.1334(8) 0.122(5) Uani 1 1 d . .
F21 F -0.2596(8) 0.5228(5) 1.1195(7) 0.098(4) Uani 1 1 d . .
F22 F -0.4163(9) 0.5627(4) 1.1351(8) 0.097(4) Uani 1 1 d . .
F23 F -0.3463(13) 0.5520(9) 1.0076(7) 0.214(12) Uani 1 1 d . .
F24 F -0.4234(9) 0.4922(4) 1.0716(10) 0.118(5) Uani 1 1 d . .
F31 F 0.8531(10) 0.6443(4) 0.2773(10) 0.116(5) Uani 1 1 d . .
F32 F 0.8633(13) 0.7074(5) 0.3738(8) 0.120(5) Uani 1 1 d . .
F33 F 0.7080(9) 0.6644(4) 0.3599(8) 0.104(4) Uani 1 1 d . .
F34 F 0.7688(14) 0.7109(5) 0.2537(8) 0.135(6) Uani 1 1 d . .
F41 F -0.2978(13) 0.5038(5) 0.5134(7) 0.124(5) Uani 1 1 d . .
F42 F -0.2064(9) 0.5386(5) 0.6206(8) 0.104(4) Uani 1 1 d . .
F43 F -0.3678(11) 0.5058(4) 0.6404(8) 0.097(4) Uani 1 1 d . .
F44 F -0.3546(10) 0.5731(5) 0.5686(14) 0.169(9) Uani 1 1 d . .

loop_
_atom_site_aniso_label
_atom_site_aniso_U_11
_atom_site_aniso_U_22
_atom_site_aniso_U_33
_atom_site_aniso_U_23
_atom_site_aniso_U_13
_atom_site_aniso_U_12
W1 0.0285(2) 0.01957(18) 0.0243(2) 0.00239(16) 0.00209(15) 0.00177(17)
W2 0.0345(2) 0.0214(2) 0.0263(2) 0.00274(16) 0.00033(17) -0.00323(16)
W3 0.02564(19) 0.01484(17) 0.01950(18) -0.00113(14) 0.00070(14) 0.00216(15)
W4 0.0362(2) 0.01672(18) 0.02189(19) 0.00162(16) 0.00397(16) 0.00196(18)
C1A 0.032(6) 0.027(5) 0.037(6) -0.005(5) -0.004(5) 0.007(4)
C1B 0.037(6) 0.023(5) 0.037(6) 0.006(4) 0.013(5) 0.003(4)
C1C 0.032(5) 0.017(4) 0.017(5) 0.002(4) -0.004(4) -0.004(4)
C1D 0.032(6) 0.018(5) 0.029(5) -0.006(4) 0.003(4) 0.000(4)
C2A 0.046(7) 0.016(5) 0.026(5) 0.007(4) -0.005(5) 0.006(4)
C2B 0.032(6) 0.029(6) 0.041(6) 0.014(5) -0.003(5) -0.008(5)
C2C 0.030(5) 0.011(4) 0.027(5) 0.002(4) -0.001(4) 0.000(4)
C2D 0.027(5) 0.014(4) 0.031(5) -0.001(4) 0.004(4) -0.002(4)
C3A 0.062(9) 0.039(7) 0.026(6) 0.000(5) 0.013(6) 0.016(6)
C3B 0.042(7) 0.039(6) 0.028(6) 0.005(5) 0.001(5) 0.002(5)
C3C 0.041(6) 0.031(6) 0.017(5) -0.001(4) 0.002(4) -0.001(5)
C3D 0.034(6) 0.037(6) 0.021(5) -0.007(4) -0.001(4) 0.006(5)
C4A 0.105(11) 0.018(5) 0.042(7) 0.008(5) -0.026(7) 0.004(7)
C4B 0.051(7) 0.034(6) 0.030(6) 0.007(5) 0.013(5) -0.007(5)
C4C 0.041(6) 0.021(4) 0.021(5) 0.003(4) -0.008(4) 0.001(5)
C4D 0.058(7) 0.020(5) 0.025(5) -0.012(4) 0.012(5) -0.004(5)
C5A 0.071(9) 0.016(5) 0.055(8) 0.008(6) -0.034(7) 0.003(6)
C5B 0.047(6) 0.021(5) 0.039(6) 0.007(4) 0.019(5) 0.004(5)
C5C 0.038(5) 0.020(5) 0.017(4) -0.003(4) -0.010(4) 0.001(4)
C5D 0.048(6) 0.017(4) 0.033(5) -0.008(5) 0.010(5) -0.005(5)
C6A 0.066(10) 0.035(7) 0.091(12) 0.005(7) -0.051(9) -0.006(7)
C6B 0.052(8) 0.047(8) 0.051(8) 0.019(6) 0.016(6) 0.005(6)
C6C 0.031(6) 0.031(5) 0.024(5) -0.006(4) -0.005(4) 0.005(4)
C6D 0.048(7) 0.027(6) 0.041(7) -0.003(5) 0.019(6) -0.013(5)
C7A 0.077(6) 0.074(6) 0.082(6) 0.001(4) -0.011(4) 0.002(4)
C7B 0.069(10) 0.042(8) 0.071(11) 0.010(7) 0.045(9) 0.008(7)
C17C 0.035(6) 0.030(6) 0.058(8) -0.009(5) 0.010(6) 0.013(5)
C7D 0.069(10) 0.028(6) 0.054(8) 0.005(6) 0.043(8) -0.002(6)
C8A 0.072(5) 0.056(5) 0.060(5) 0.002(4) -0.015(4) 0.000(4)
C8B 0.096(13) 0.048(8) 0.040(8) 0.015(7) 0.044(9) 0.008(8)
C8C 0.069(9) 0.032(6) 0.026(6) 0.001(5) -0.020(6) -0.003(6)
C8D 0.104(12) 0.025(6) 0.025(6) -0.001(5) 0.029(7) -0.005(7)
C9A 0.072(5) 0.060(5) 0.061(5) 0.003(4) -0.005(4) 0.007(4)
C9B 0.085(11) 0.049(8) 0.032(7) 0.010(6) 0.008(7) -0.005(8)
C9C 0.068(8) 0.031(6) 0.015(5) 0.007(4) -0.014(5) -0.006(6)
C9D 0.100(11) 0.019(5) 0.025(6) -0.002(4) 0.018(7) -0.003(6)
C10A 0.031(6) 0.011(4) 0.062(8) 0.008(5) 0.003(5) -0.002(4)
C10B 0.041(6) 0.019(5) 0.043(7) 0.010(5) 0.002(5) 0.005(5)
C10C 0.028(6) 0.019(5) 0.037(6) -0.002(4) -0.002(4) 0.002(4)
C10D 0.029(5) 0.007(4) 0.044(6) -0.005(4) 0.000(5) -0.006(4)
C11A 0.033(6) 0.012(4) 0.049(7) 0.005(4) 0.019(5) -0.002(4)
C11B 0.041(6) 0.017(5) 0.026(5) 0.011(4) -0.008(4) 0.008(4)
C11C 0.024(5) 0.018(4) 0.024(5) 0.004(4) 0.011(4) 0.001(4)
C11D 0.044(6) 0.005(4) 0.034(6) -0.003(4) -0.001(5) -0.002(4)
C12A 0.062(8) 0.020(5) 0.048(7) -0.005(5) 0.003(6) -0.014(5)
C12B 0.059(8) 0.019(5) 0.042(7) -0.004(5) 0.003(6) 0.000(5)
C12C 0.046(7) 0.017(5) 0.026(5) -0.005(4) -0.004(5) -0.002(4)
C12D 0.046(7) 0.021(5) 0.030(6) 0.001(4) 0.018(5) -0.009(5)
C13A 0.067(5) 0.054(5) 0.052(5) -0.007(4) -0.001(4) -0.004(4)
C13B 0.083(11) 0.027(6) 0.031(6) 0.003(5) 0.003(7) 0.010(6)
C13C 0.057(7) 0.021(5) 0.019(5) -0.006(4) -0.003(5) 0.000(5)
C13D 0.075(10) 0.029(6) 0.031(6) 0.006(5) 0.015(6) 0.006(6)
C14A 0.052(4) 0.042(4) 0.041(4) -0.001(3) 0.008(4) -0.004(4)
C14B 0.081(10) 0.022(5) 0.031(6) 0.007(5) -0.018(6) -0.003(6)
C14C 0.045(7) 0.028(5) 0.027(6) -0.003(4) 0.010(5) 0.001(5)
C14D 0.096(11) 0.015(5) 0.031(6) 0.004(5) -0.020(7) -0.011(6)
C15A 0.062(9) 0.014(5) 0.068(9) 0.009(5) 0.032(7) 0.002(5)
C15B 0.062(8) 0.014(5) 0.046(7) 0.016(5) -0.022(6) -0.003(5)
C15C 0.043(6) 0.011(4) 0.023(5) -0.001(4) 0.007(4) 0.003(4)
C15D 0.041(7) 0.014(5) 0.046(7) 0.002(4) -0.014(5) 0.000(4)
C16A 0.074(12) 0.030(7) 0.122(16) 0.035(9) 0.070(12) 0.026(7)
C16B 0.068(9) 0.026(6) 0.052(8) 0.016(5) -0.037(7) -0.012(6)
C16C 0.037(6) 0.031(6) 0.034(6) -0.002(5) 0.010(5) 0.011(5)
C16D 0.056(8) 0.020(5) 0.050(8) -0.005(5) -0.016(6) 0.003(5)
C17A 0.043(9) 0.055(10) 0.144(19) 0.063(12) 0.038(11) 0.014(8)
C17B 0.031(7) 0.052(8) 0.071(10) 0.037(7) -0.021(7) -0.009(6)
C17D 0.039(7) 0.029(6) 0.084(11) -0.009(6) -0.023(7) 0.007(5)
C18A 0.038(7) 0.031(7) 0.101(12) 0.020(7) 0.025(8) 0.012(5)
C18B 0.037(7) 0.034(6) 0.055(8) 0.017(6) 0.003(6) 0.009(5)
C18C 0.028(6) 0.025(5) 0.046(7) -0.003(5) 0.008(5) 0.000(4)
C18D 0.045(7) 0.030(6) 0.047(7) -0.004(5) -0.004(6) -0.008(5)
C19A 0.038(6) 0.026(5) 0.020(5) -0.001(4) 0.002(4) 0.000(5)
C19B 0.052(7) 0.028(6) 0.016(5) 0.008(4) 0.010(5) -0.004(5)
C19C 0.031(6) 0.033(6) 0.031(6) -0.009(5) -0.001(5) 0.001(5)
C19D 0.051(7) 0.028(6) 0.025(6) 0.001(4) 0.001(5) 0.002(5)
C20A 0.055(8) 0.031(6) 0.037(7) 0.003(5) 0.004(6) 0.008(6)
C20B 0.050(8) 0.040(7) 0.043(7) 0.004(6) 0.000(6) -0.011(6)
C20C 0.034(6) 0.019(5) 0.023(5) 0.001(4) -0.002(4) -0.002(4)
C20D 0.046(7) 0.033(6) 0.033(6) -0.001(5) -0.003(5) 0.007(5)
C21A 0.041(7) 0.044(7) 0.050(8) 0.018(6) 0.011(6) 0.001(6)
C21B 0.042(7) 0.022(5) 0.057(8) 0.001(5) 0.013(6) 0.001(5)
C21C 0.047(8) 0.043(7) 0.037(7) -0.004(6) -0.002(6) 0.008(6)
C21D 0.075(10) 0.030(6) 0.049(8) -0.002(6) 0.025(7) 0.001(6)
C22A 0.053(9) 0.066(10) 0.088(12) 0.009(9) 0.019(9) -0.017(8)
C22B 0.066(10) 0.039(7) 0.077(10) 0.013(7) 0.041(8) 0.004(7)
C22C 0.075(11) 0.070(11) 0.055(9) -0.014(8) -0.008(8) -0.029(9)
C22D 0.088(13) 0.061(10) 0.109(14) -0.021(10) 0.068(12) 0.002(9)
C23A 0.055(8) 0.027(6) 0.051(8) 0.007(5) -0.016(7) -0.002(5)
C23B 0.049(8) 0.044(7) 0.038(7) -0.002(6) -0.004(6) 0.000(6)
C23C 0.047(7) 0.018(5) 0.046(7) -0.002(5) -0.023(6) 0.008(5)
C23D 0.031(6) 0.055(8) 0.033(6) 0.012(6) 0.005(5) -0.002(6)
C24A 0.091(12) 0.033(7) 0.080(11) 0.015(7) -0.044(10) -0.005(7)
C24B 0.077(12) 0.087(13) 0.077(12) -0.028(10) -0.017(9) 0.048(10)
C24C 0.084(11) 0.056(9) 0.046(8) 0.000(7) -0.030(8) 0.031(8)
C24D 0.042(8) 0.096(13) 0.070(11) 0.009(9) -0.008(8) -0.031(9)
C7C 0.061(8) 0.028(6) 0.052(8) -0.004(5) -0.033(7) -0.007(6)
N1A 0.043(5) 0.019(4) 0.024(4) 0.001(3) 0.001(4) -0.005(4)
N1B 0.037(5) 0.022(4) 0.027(5) 0.007(4) -0.004(4) 0.001(4)
N1C 0.023(4) 0.014(4) 0.017(4) -0.004(3) 0.001(3) -0.001(3)
N1D 0.032(5) 0.024(4) 0.024(5) -0.001(4) 0.002(4) -0.006(4)
N2A 0.037(6) 0.027(5) 0.048(6) 0.012(4) -0.001(5) 0.001(4)
N2B 0.039(6) 0.027(5) 0.043(6) 0.005(4) 0.006(5) -0.008(4)
N2C 0.021(4) 0.024(4) 0.034(5) -0.003(4) 0.001(4) -0.013(3)
N2D 0.050(6) 0.018(4) 0.044(6) 0.007(4) 0.024(5) 0.010(4)
N3A 0.044(6) 0.022(5) 0.042(6) 0.010(4) -0.003(5) 0.000(4)
N3B 0.027(5) 0.037(5) 0.042(6) 0.000(4) -0.002(4) -0.003(4)
N3C 0.039(5) 0.024(4) 0.028(5) -0.003(4) 0.004(4) 0.005(4)
N3D 0.043(6) 0.029(5) 0.034(5) 0.005(4) -0.004(4) 0.010(5)
O1A 0.056(5) 0.022(4) 0.042(5) 0.001(3) 0.000(4) -0.010(4)
O1B 0.087(7) 0.028(4) 0.035(5) 0.007(4) 0.018(5) 0.025(5)
O1C 0.069(6) 0.034(4) 0.042(5) -0.017(4) -0.001(4) 0.022(4)
O1D 0.088(7) 0.034(4) 0.034(5) -0.006(4) 0.014(5) -0.028(5)
O2A 0.087(8) 0.039(5) 0.057(6) -0.005(4) 0.018(6) 0.023(5)
O2B 0.084(8) 0.046(6) 0.055(6) -0.017(5) -0.005(5) -0.027(5)
O2C 0.066(6) 0.030(4) 0.040(5) 0.007(4) -0.007(4) -0.023(4)
O2D 0.096(8) 0.046(5) 0.052(6) 0.019(5) 0.004(6) 0.033(6)
B1 0.036(8) 0.088(13) 0.036(8) -0.002(8) -0.005(6) 0.002(8)
B2 0.030(8) 0.077(12) 0.047(9) -0.029(8) 0.017(7) 0.005(7)
B3 0.107(18) 0.095(17) 0.051(11) -0.007(11) 0.038(12) -0.051(15)
B4 0.120(19) 0.064(13) 0.074(14) 0.029(11) -0.059(13) -0.056(13)
F11 0.169(16) 0.39(3) 0.081(10) 0.077(14) -0.034(10) 0.086(19)
F12 0.059(7) 0.108(9) 0.188(13) -0.070(10) 0.007(8) -0.014(6)
F13 0.080(7) 0.060(6) 0.127(9) -0.021(6) -0.007(7) -0.001(5)
F14 0.054(6) 0.217(16) 0.095(8) -0.017(10) 0.029(6) -0.025(8)
F21 0.051(6) 0.136(11) 0.107(8) -0.028(8) 0.003(6) 0.004(6)
F22 0.092(8) 0.078(7) 0.122(9) -0.028(7) 0.008(7) 0.029(6)
F23 0.145(13) 0.45(3) 0.046(7) 0.037(12) -0.009(7) -0.171(18)
F24 0.060(7) 0.080(8) 0.215(14) -0.026(9) 0.026(8) -0.020(6)
F31 0.096(9) 0.067(7) 0.185(13) -0.024(8) 0.061(9) -0.037(6)
F32 0.164(13) 0.106(10) 0.091(8) 0.001(7) 0.023(9) -0.061(9)
F33 0.096(8) 0.086(8) 0.131(10) -0.004(7) 0.075(8) 0.005(6)
F34 0.219(17) 0.102(10) 0.084(9) 0.025(8) -0.016(10) -0.043(11)
F41 0.188(14) 0.136(12) 0.048(6) -0.013(7) -0.014(8) -0.012(11)
F42 0.082(7) 0.110(9) 0.118(9) 0.025(8) -0.058(7) 0.003(7)
F43 0.116(9) 0.057(6) 0.118(9) -0.012(6) 0.011(8) 0.003(6)
F44 0.059(7) 0.082(9) 0.37(3) 0.061(13) -0.080(11) -0.025(6)

loop_
_atom_type_symbol
_atom_type_description
_atom_type_scat_dispersion_real
_atom_type_scat_dispersion_imag
_atom_type_scat_source
C C 0.0033 0.0016 'International Tables Vol C Tables 4.2.6.8 and 6.1.1.4'
H H 0.0000 0.0000 'International Tables Vol C Tables 4.2.6.8 and 6.1.1.4'
B B 0.0013 0.0007 'International Tables Vol C Tables 4.2.6.8 and 6.1.1.4'
N N 0.0061 0.0033 'International Tables Vol C Tables 4.2.6.8 and 6.1.1.4'
O O 0.0106 0.0060 'International Tables Vol C Tables 4.2.6.8 and 6.1.1.4'
F F 0.0171 0.0103 'International Tables Vol C Tables 4.2.6.8 and 6.1.1.4'
W W -0.8490 6.8722 'International Tables Vol C Tables 4.2.6.8 and 6.1.1.4'

loop_
_geom_angle_atom_site_label_1
_geom_angle_atom_site_label_2
_geom_angle_atom_site_label_3
_geom_angle
C19A W1 C20A 80.3(5)
C19A W1 N3A 88.6(4)
C20A W1 N3A 90.6(5)
C19A W1 C2A 108.4(4)
C20A W1 C2A 105.5(5)
N3A W1 C2A 158.1(4)
C19A W1 N2A 168.4(4)
C20A W1 N2A 95.3(5)
N3A W1 N2A 80.8(4)
C2A W1 N2A 83.1(4)
C19A W1 N1A 95.4(4)
C20A W1 N1A 173.3(4)
N3A W1 N1A 84.0(4)
C2A W1 N1A 80.8(4)
N2A W1 N1A 87.9(4)
C19A W1 C1A 72.9(4)
C20A W1 C1A 110.4(5)
N3A W1 C1A 148.5(4)
C2A W1 C1A 37.3(4)
N2A W1 C1A 118.6(4)
N1A W1 C1A 73.0(4)
C19A W1 C3A 103.6(5)
C20A W1 C3A 69.9(4)
N3A W1 C3A 154.5(4)
C2A W1 C3A 35.6(4)
N2A W1 C3A 84.7(4)
N1A W1 C3A 116.4(4)
C1A W1 C3A 56.9(4)
C20B W2 C19B 78.0(5)
C20B W2 N2B 90.9(4)
C19B W2 N2B 89.7(4)
C20B W2 N3B 95.8(5)
C19B W2 N3B 168.7(4)
N2B W2 N3B 80.9(4)
C20B W2 C2B 105.2(5)
C19B W2 C2B 107.2(4)
N2B W2 C2B 158.6(4)
N3B W2 C2B 83.4(4)
C20B W2 N1B 173.3(4)
C19B W2 N1B 97.9(4)
N2B W2 N1B 83.8(3)
N3B W2 N1B 87.4(4)
C2B W2 N1B 80.9(4)
C20B W2 C1B 111.4(5)
C19B W2 C1B 73.5(4)
N2B W2 C1B 147.8(4)
N3B W2 C1B 117.8(4)
C2B W2 C1B 36.6(4)
N1B W2 C1B 72.0(4)
C20B W2 C3B 70.2(5)
C19B W2 C3B 101.8(4)
N2B W2 C3B 154.9(4)
N3B W2 C3B 84.6(4)
C2B W2 C3B 35.1(4)
N1B W2 C3B 116.1(4)
C1B W2 C3B 57.3(4)
C20C W3 C19C 79.4(4)
C20C W3 N3C 88.0(4)
C19C W3 N3C 90.9(4)
C20C W3 C2C 108.2(4)
C19C W3 C2C 105.6(4)
N3C W3 C2C 158.5(4)
C20C W3 N2C 167.3(4)
C19C W3 N2C 94.7(4)
N3C W3 N2C 80.8(3)
C2C W3 N2C 84.1(4)
C20C W3 N1C 97.3(4)
C19C W3 N1C 173.5(4)
N3C W3 N1C 83.3(3)
C2C W3 N1C 80.8(3)
N2C W3 N1C 87.4(3)
C20C W3 C1C 73.0(4)
C19C W3 C1C 110.6(4)
N3C W3 C1C 147.5(3)
C2C W3 C1C 37.3(3)
N2C W3 C1C 119.7(3)
N1C W3 C1C 73.5(3)
C20C W3 C3C 102.7(4)
C19C W3 C3C 70.0(4)
N3C W3 C3C 155.5(4)
C2C W3 C3C 35.6(4)
N2C W3 C3C 85.5(4)
N1C W3 C3C 116.4(3)
C1C W3 C3C 56.8(4)
C19D W4 C20D 79.3(5)
C19D W4 N2D 88.7(4)
C20D W4 N2D 90.5(4)
C19D W4 C2D 108.4(4)
C20D W4 C2D 105.0(4)
N2D W4 C2D 158.6(3)
C19D W4 N3D 168.9(4)
C20D W4 N3D 95.9(4)
N2D W4 N3D 81.4(4)
C2D W4 N3D 82.4(4)
C19D W4 N1D 97.9(4)
C20D W4 N1D 173.4(4)
N2D W4 N1D 83.4(3)
C2D W4 N1D 81.6(3)
N3D W4 N1D 85.8(3)
C19D W4 C1D 73.4(4)
C20D W4 C1D 111.7(4)
N2D W4 C1D 147.4(4)
C2D W4 C1D 37.7(4)
N3D W4 C1D 117.7(3)
N1D W4 C1D 72.8(3)
C19D W4 C3D 101.7(4)
C20D W4 C3D 68.6(4)
N2D W4 C3D 154.1(4)
C2D W4 C3D 36.4(4)
N3D W4 C3D 85.6(4)
N1D W4 C3D 118.0(3)
C1D W4 C3D 58.2(4)
C10A C1A C2A 120.4(10)
C10A C1A C5A 129.3(11)
C2A C1A C5A 106.4(10)
C10A C1A W1 109.6(8)
C2A C1A W1 64.0(6)
C5A C1A W1 107.4(7)
C2B C1B C10B 123.0(10)
C2B C1B C5B 104.9(10)
C10B C1B C5B 127.6(10)
C2B C1B W2 65.5(6)
C10B C1B W2 110.9(7)
C5B C1B W2 107.2(7)
C2C C1C C10C 119.5(9)
C2C C1C C5C 107.4(8)
C10C C1C C5C 128.5(9)
C2C C1C W3 65.0(5)
C10C C1C W3 109.6(7)
C5C C1C W3 108.6(6)
C10D C1D C2D 120.6(9)
C10D C1D C5D 129.6(10)
C2D C1D C5D 104.9(9)
C10D C1D W4 111.2(7)
C2D C1D W4 64.2(5)
C5D C1D W4 107.0(7)
C3A C2A C1A 104.1(10)
C3A C2A W1 80.8(7)
C1A C2A W1 78.7(6)
C3A C2A H2A 128.0
C1A C2A H2A 128.0
W1 C2A H2A 106.8
C3B C2B C1B 107.2(11)
C3B C2B W2 81.7(7)
C1B C2B W2 77.9(6)
C3B C2B H2B 126.4
C1B C2B H2B 126.4
W2 C2B H2B 107.4
C3C C2C C1C 104.1(9)
C3C C2C W3 82.0(6)
C1C C2C W3 77.8(6)
C3C C2C H2C 128.0
C1C C2C H2C 128.0
W3 C2C H2C 106.6
C3D C2D C1D 104.8(9)
C3D C2D W4 79.9(6)
C1D C2D W4 78.0(6)
C3D C2D H2D 127.6
C1D C2D H2D 127.6
W4 C2D H2D 108.2
C2A C3A C4A 109.0(12)
C2A C3A W1 63.6(6)
C4A C3A W1 106.6(8)
C2A C3A H3A 125.5
C4A C3A H3A 125.5
W1 C3A H3A 97.8
C2B C3B C4B 106.6(11)
C2B C3B W2 63.2(6)
C4B C3B W2 105.4(7)
C2B C3B H3B 126.7
C4B C3B H3B 126.7
W2 C3B H3B 98.9
C2C C3C C4C 108.3(9)
C2C C3C W3 62.4(5)
C4C C3C W3 105.8(6)
C2C C3C H3C 125.9
C4C C3C H3C 125.9
W3 C3C H3C 99.3
C2D C3D C4D 106.0(10)
C2D C3D W4 63.7(5)
C4D C3D W4 105.9(7)
C2D C3D H3D 127.0
C4D C3D H3D 127.0
W4 C3D H3D 98.1
C5A C4A C3A 108.0(11)
C5A C4A C9A 114.1(14)
C3A C4A C9A 137.8(16)
C5B C4B C9B 121.5(12)
C5B C4B C3B 108.5(10)
C9B C4B C3B 129.9(12)
C9C C4C C5C 122.3(11)
C9C C4C C3C 130.4(11)
C5C C4C C3C 107.3(8)
C5D C4D C9D 121.7(12)
C5D C4D C3D 109.5(9)
C9D C4D C3D 128.8(12)
C6A C5A C4A 119.2(14)
C6A C5A C1A 134.4(15)
C4A C5A C1A 106.3(11)
C6B C5B C4B 122.6(11)
C6B C5B C1B 131.1(12)
C4B C5B C1B 106.3(10)
C6C C5C C4C 121.3(9)
C6C C5C C1C 131.8(9)
C4C C5C C1C 106.9(9)
C4D C5D C6D 121.9(10)
C4D C5D C1D 107.7(9)
C6D C5D C1D 130.3(11)
C7A C6A C5A 129(2)
C7A C6A H6A 115.3
C5A C6A H6A 115.3
C5B C6B C7B 115.9(14)
C5B C6B H6B 122.1
C7B C6B H6B 122.1
C5C C6C C7C 117.3(10)
C5C C6C H6C 121.4
C7C C6C H6C 121.4
C5D C6D C7D 117.0(13)
C5D C6D H6D 121.5
C7D C6D H6D 121.5
C8A C7A C6A 111.4(19)
C8A C7A H7A 124.3
C6A C7A H7A 124.3
C8B C7B C6B 121.9(14)
C8B C7B H7B 119.0
C6B C7B H7B 119.0
C16C C17C C18C 123.9(11)
C16C C17C H17C 118.0
C18C C17C H17C 118.0
C8D C7D C6D 120.6(12)
C8D C7D H7D 119.7
C6D C7D H7D 119.7
C7A C8A C9A 126.9(17)
C7A C8A H8A 116.6
C9A C8A H8A 116.6
C7B C8B C9B 122.6(14)
C7B C8B H8B 118.7
C9B C8B H8B 118.7
C7C C8C C9C 124.3(11)
C7C C8C H8C 117.8
C9C C8C H8C 117.8
C7D C8D C9D 123.2(11)
C7D C8D H8D 118.4
C9D C8D H8D 118.4
C8A C9A C4A 118.7(16)
C8A C9A H9A 120.7
C4A C9A H9A 120.7
C4B C9B C8B 115.3(15)
C4B C9B H9B 122.3
C8B C9B H9B 122.3
C4C C9C C8C 115.2(12)
C4C C9C H9C 122.4
C8C C9C H9C 122.4
C4D C9D C8D 115.5(13)
C4D C9D H9D 122.2
C8D C9D H9D 122.2
C11A C10A C18A 116.6(13)
C11A C10A C1A 119.0(10)
C18A C10A C1A 124.4(13)
C18B C10B C11B 118.8(12)
C18B C10B C1B 124.2(11)
C11B C10B C1B 116.9(10)
C18C C10C C11C 118.5(10)
C18C C10C C1C 123.9(10)
C11C C10C C1C 117.6(9)
C18D C10D C11D 117.8(11)
C18D C10D C1D 124.6(11)
C11D C10D C1D 117.5(9)
C10A C11A N1A 117.8(10)
C10A C11A C15A 122.3(11)
N1A C11A C15A 119.9(12)
N1B C11B C15B 122.4(11)
N1B C11B C10B 117.0(10)
C15B C11B C10B 120.6(11)
N1C C11C C10C 117.9(8)
N1C C11C C15C 121.9(9)
C10C C11C C15C 120.1(9)
C15D C11D N1D 121.7(10)
C15D C11D C10D 120.8(10)
N1D C11D C10D 117.5(9)
N1A C12A C13A 121.3(14)
N1A C12A H12A 119.3
C13A C12A H12A 119.3
N1B C12B C13B 122.8(13)
N1B C12B H12B 118.6
C13B C12B H12B 118.6
N1C C12C C13C 123.4(11)
N1C C12C H12C 118.3
C13C C12C H12C 118.3
N1D C12D C13D 125.7(12)
N1D C12D H12D 117.1
C13D C12D H12D 117.1
C14A C13A C12A 121.3(15)
C14A C13A H13A 119.3
C12A C13A H13A 119.3
C14B C13B C12B 120.3(13)
C14B C13B H13B 119.8
C12B C13B H13B 119.8
C14C C13C C12C 119.7(11)
C14C C13C H13C 120.2
C12C C13C H13C 120.2
C14D C13D C12D 118.3(12)
C14D C13D H13D 120.9
C12D C13D H13D 120.9
C13A C14A C15A 119.3(13)
C13A C14A H14A 120.3
C15A C14A H14A 120.3
C13B C14B C15B 118.4(12)
C13B C14B H14B 120.8
C15B C14B H14B 120.8
C13C C14C C15C 120.5(10)
C13C C14C H14C 119.8
C15C C14C H14C 119.8
C13D C14D C15D 121.7(11)
C13D C14D H14D 119.2
C15D C14D H14D 119.2
C14A C15A C11A 119.2(13)
C14A C15A C16A 123.3(14)
C11A C15A C16A 117.4(16)
C11B C15B C16B 118.9(13)
C11B C15B C14B 118.4(12)
C16B C15B C14B 122.7(13)
C16C C15C C11C 119.0(10)
C16C C15C C14C 125.2(9)
C11C C15C C14C 115.9(10)
C16D C15D C11D 118.2(12)
C16D C15D C14D 126.2(12)
C11D C15D C14D 115.6(11)
C17A C16A C15A 120.5(16)
C17A C16A H16A 119.7
C15A C16A H16A 119.7
C17B C16B C15B 119.8(12)
C17B C16B H16B 120.1
C15B C16B H16B 120.1
C17C C16C C15C 119.5(10)
C17C C16C H16C 120.2
C15C C16C H16C 120.2
C17D C16D C15D 119.9(12)
C17D C16D H16D 120.0
C15D C16D H16D 120.0
C16A C17A C18A 120.9(16)
C16A C17A H17A 119.6
C18A C17A H17A 119.6
C16B C17B C18B 121.8(12)
C16B C17B H17B 119.1
C18B C17B H17B 119.1
C16D C17D C18D 123.3(13)
C16D C17D H17D 118.4
C18D C17D H17D 118.4
C17A C18A C10A 122.2(17)
C17A C18A H18A 118.9
C10A C18A H18A 118.9
C17B C18B C10B 120.0(12)
C17B C18B H18B 120.0
C10B C18B H18B 120.0
C17C C18C C10C 118.8(11)
C17C C18C H18C 120.6
C10C C18C H18C 120.6
C10D C18D C17D 119.9(12)
C10D C18D H18D 120.1
C17D C18D H18D 120.1
O1A C19A W1 175.3(9)
O1B C19B W2 175.7(11)
O1C C19C W3 175.8(10)
O1D C19D W4 174.1(11)
O2A C20A W1 176.9(12)
O2B C20B W2 175.9(13)
O2C C20C W3 176.8(10)
O2D C20D W4 174.0(12)
N2A C21A C22A 173.3(14)
N2B C21B C22B 179.4(14)
N2C C21C C22C 175.8(15)
N2D C21D C22D 178.2(18)
C21A C22A H22A 109.5
C21A C22A H22B 109.5
H22A C22A H22B 109.5
C21A C22A H22C 109.5
H22A C22A H22C 109.5
H22B C22A H22C 109.5
C21B C22B H22D 109.5
C21B C22B H22E 109.5
H22D C22B H22E 109.5
C21B C22B H22F 109.5
H22D C22B H22F 109.5
H22E C22B H22F 109.5
C21C C22C H22G 109.5
C21C C22C H22H 109.5
H22G C22C H22H 109.5
C21C C22C H22I 109.5
H22G C22C H22I 109.5
H22H C22C H22I 109.5
C21D C22D H22J 109.5
C21D C22D H22K 109.5
H22J C22D H22K 109.5
C21D C22D H22L 109.5
H22J C22D H22L 109.5
H22K C22D H22L 109.5
N3A C23A C24A 178.6(15)
N3B C23B C24B 179.2(16)
N3C C23C C24C 175.8(14)
N3D C23D C24D 177.8(14)
C23A C24A H24A 109.5
C23A C24A H24B 109.5
H24A C24A H24B 109.5
C23A C24A H24C 109.5
H24A C24A H24C 109.5
H24B C24A H24C 109.5
C23B C24B H24D 109.5
C23B C24B H24E 109.5
H24D C24B H24E 109.5
C23B C24B H24F 109.5
H24D C24B H24F 109.5
H24E C24B H24F 109.5
C23C C24C H24G 109.5
C23C C24C H24H 109.5
H24G C24C H24H 109.5
C23C C24C H24I 109.5
H24G C24C H24I 109.5
H24H C24C H24I 109.5
C23D C24D H24J 109.5
C23D C24D H24K 109.5
H24J C24D H24K 109.5
C23D C24D H24L 109.5
H24J C24D H24L 109.5
H24K C24D H24L 109.5
C8C C7C C6C 119.6(12)
C8C C7C H7C 120.2
C6C C7C H7C 120.2
C12A N1A C11A 118.8(10)
C12A N1A W1 124.5(9)
C11A N1A W1 116.2(7)
C12B N1B C11B 117.4(10)
C12B N1B W2 124.1(8)
C11B N1B W2 118.5(7)
C12C N1C C11C 118.4(8)
C12C N1C W3 124.3(7)
C11C N1C W3 117.0(6)
C12D N1D C11D 116.8(10)
C12D N1D W4 125.5(8)
C11D N1D W4 117.5(6)
C21A N2A W1 174.4(11)
C21B N2B W2 179.7(12)
C21C N2C W3 175.7(10)
C21D N2D W4 178.1(12)
C23A N3A W1 176.9(10)
C23B N3B W2 173.5(11)
C23C N3C W3 174.3(10)
C23D N3D W4 175.7(10)
F11 B1 F14 112.3(16)
F11 B1 F12 102.2(17)
F14 B1 F12 114.1(17)
F11 B1 F13 109(2)
F14 B1 F13 110.2(14)
F12 B1 F13 108.4(13)
F23 B2 F22 114(2)
F23 B2 F21 111.2(14)
F22 B2 F21 109.7(14)
F23 B2 F24 107.2(16)
F22 B2 F24 104.5(12)
F21 B2 F24 110.2(15)
F34 B3 F32 110.8(19)
F34 B3 F33 113(2)
F32 B3 F33 110.6(16)
F34 B3 F31 104.6(16)
F32 B3 F31 110(2)
F33 B3 F31 107.7(17)
F42 B4 F41 117(3)
F42 B4 F43 111.5(16)
F41 B4 F43 105.3(15)
F42 B4 F44 110.1(16)
F41 B4 F44 109.2(17)
F43 B4 F44 102(2)

loop_
_geom_bond_atom_site_label_1
_geom_bond_atom_site_label_2
_geom_bond_distance
W1 C19A 1.951(11)
W1 C20A 1.988(12)
W1 N3A 2.129(10)
W1 C2A 2.163(10)
W1 N2A 2.172(10)
W1 N1A 2.246(9)
W1 C1A 2.360(11)
W1 C3A 2.384(11)
W2 C20B 1.973(13)
W2 C19B 1.984(12)
W2 N2B 2.138(9)
W2 N3B 2.167(10)
W2 C2B 2.180(10)
W2 N1B 2.246(9)
W2 C1B 2.343(11)
W2 C3B 2.417(11)
W3 C20C 1.962(10)
W3 C19C 1.968(10)
W3 N3C 2.159(10)
W3 C2C 2.168(9)
W3 N2C 2.184(8)
W3 N1C 2.252(7)
W3 C1C 2.339(10)
W3 C3C 2.423(10)
W4 C19D 1.945(12)
W4 C20D 1.968(12)
W4 N2D 2.137(9)
W4 C2D 2.179(10)
W4 N3D 2.219(11)
W4 N1D 2.247(9)
W4 C1D 2.367(10)
W4 C3D 2.394(10)
C1A C10A 1.440(16)
C1A C2A 1.459(16)
C1A C5A 1.460(16)
C1B C2B 1.429(16)
C1B C10B 1.453(17)
C1B C5B 1.529(15)
C1C C2C 1.449(14)
C1C C10C 1.475(14)
C1C C5C 1.483(12)
C1D C10D 1.453(15)
C1D C2D 1.481(14)
C1D C5D 1.484(14)
C2A C3A 1.406(15)
C2A H2A 0.9500
C2B C3B 1.406(16)
C2B H2B 0.9500
C2C C3C 1.424(14)
C2C H2C 0.9500
C2D C3D 1.442(14)
C2D H2D 0.9500
C3A C4A 1.421(19)
C3A H3A 0.9500
C3B C4B 1.483(16)
C3B H3B 0.9500
C3C C4C 1.479(15)
C3C H3C 0.9500
C3D C4D 1.464(16)
C3D H3D 0.9500
C4A C5A 1.41(2)
C4A C9A 1.43(2)
C4B C5B 1.382(17)
C4B C9B 1.404(17)
C4C C9C 1.354(14)
C4C C5C 1.396(14)
C4D C5D 1.378(16)
C4D C9D 1.407(15)
C5A C6A 1.362(19)
C5B C6B 1.376(17)
C5C C6C 1.377(14)
C5D C6D 1.402(15)
C6A C7A 1.33(2)
C6A H6A 0.9500
C6B C7B 1.42(2)
C6B H6B 0.9500
C6C C7C 1.419(15)
C6C H6C 0.9500
C6D C7D 1.432(16)
C6D H6D 0.9500
C7A C8A 1.32(2)
C7A H7A 0.9500
C7B C8B 1.35(2)
C7B H7B 0.9500
C17C C16C 1.353(17)
C17C C18C 1.387(15)
C17C H17C 0.9500
C7D C8D 1.34(2)
C7D H7D 0.9500
C8A C9A 1.41(2)
C8A H8A 0.9500
C8B C9B 1.41(2)
C8B H8B 0.9500
C8C C7C 1.33(2)
C8C C9C 1.423(19)
C8C H8C 0.9500
C8D C9D 1.44(2)
C8D H8D 0.9500
C9A H9A 0.9500
C9B H9B 0.9500
C9C H9C 0.9500
C9D H9D 0.9500
C10A C11A 1.383(17)
C10A C18A 1.399(17)
C10B C18B 1.389(17)
C10B C11B 1.410(16)
C10C C18C 1.415(15)
C10C C11C 1.420(15)
C10D C18D 1.368(16)
C10D C11D 1.416(15)
C11A N1A 1.401(14)
C11A C15A 1.416(16)
C11B N1B 1.366(15)
C11B C15B 1.404(16)
C11C N1C 1.364(13)
C11C C15C 1.437(13)
C11D C15D 1.406(15)
C11D N1D 1.409(14)
C12A N1A 1.299(15)
C12A C13A 1.447(19)
C12A H12A 0.9500
C12B N1B 1.344(15)
C12B C13B 1.397(17)
C12B H12B 0.9500
C12C N1C 1.343(13)
C12C C13C 1.385(14)
C12C H12C 0.9500
C12D N1D 1.290(13)
C12D C13D 1.399(17)
C12D H12D 0.9500
C13A C14A 1.30(2)
C13A H13A 0.9500
C13B C14B 1.36(2)
C13B H13B 0.9500
C13C C14C 1.348(17)
C13C H13C 0.9500
C13D C14D 1.31(2)
C13D H13D 0.9500
C14A C15A 1.40(2)
C14A H14A 0.9500
C14B C15B 1.42(2)
C14B H14B 0.9500
C14C C15C 1.443(16)
C14C H14C 0.9500
C14D C15D 1.446(19)
C14D H14D 0.9500
C15A C16A 1.42(2)
C15B C16B 1.408(19)
C15C C16C 1.398(16)
C15D C16D 1.389(18)
C16A C17A 1.33(3)
C16A H16A 0.9500
C16B C17B 1.36(2)
C16B H16B 0.9500
C16C H16C 0.9500
C16D C17D 1.32(2)
C16D H16D 0.9500
C17A C18A 1.38(2)
C17A H17A 0.9500
C17B C18B 1.390(19)
C17B H17B 0.9500
C17D C18D 1.379(18)
C17D H17D 0.9500
C18A H18A 0.9500
C18B H18B 0.9500
C18C H18C 0.9500
C18D H18D 0.9500
C19A O1A 1.159(13)
C19B O1B 1.134(14)
C19C O1C 1.152(13)
C19D O1D 1.157(14)
C20A O2A 1.149(14)
C20B O2B 1.161(15)
C20C O2C 1.153(13)
C20D O2D 1.169(14)
C21A N2A 1.139(16)
C21A C22A 1.443(19)
C21B N2B 1.140(14)
C21B C22B 1.439(17)
C21C N2C 1.142(15)
C21C C22C 1.44(2)
C21D N2D 1.129(15)
C21D C22D 1.474(18)
C22A H22A 0.9800
C22A H22B 0.9800
C22A H22C 0.9800
C22B H22D 0.9800
C22B H22E 0.9800
C22B H22F 0.9800
C22C H22G 0.9800
C22C H22H 0.9800
C22C H22I 0.9800
C22D H22J 0.9800
C22D H22K 0.9800
C22D H22L 0.9800
C23A N3A 1.142(16)
C23A C24A 1.484(18)
C23B N3B 1.116(16)
C23B C24B 1.43(2)
C23C N3C 1.121(14)
C23C C24C 1.437(16)
C23D N3D 1.107(16)
C23D C24D 1.472(18)
C24A H24A 0.9800
C24A H24B 0.9800
C24A H24C 0.9800
C24B H24D 0.9800
C24B H24E 0.9800
C24B H24F 0.9800
C24C H24G 0.9800
C24C H24H 0.9800
C24C H24I 0.9800
C24D H24J 0.9800
C24D H24K 0.9800
C24D H24L 0.9800
C7C H7C 0.9500
B1 F11 1.29(2)
B1 F14 1.323(19)
B1 F12 1.35(2)
B1 F13 1.36(2)
B2 F23 1.24(2)
B2 F22 1.340(16)
B2 F21 1.39(2)
B2 F24 1.42(2)
B3 F34 1.28(3)
B3 F32 1.37(3)
B3 F33 1.37(2)
B3 F31 1.43(3)
B4 F42 1.28(2)
B4 F41 1.30(3)
B4 F43 1.38(2)
B4 F44 1.40(3)
